data_7131017
loop_
_publ_author_name
'Hu , Chaopeng'
'Ding, Yazhou'
'Bai, Yunping'
'Guo, Lulu'
'Cui, Chunming'

_publ_section_title
;
 Synthesis and reactivity of a &#xF06D;-1,2-dinitrogen dinickel(II)
 complex with C-H activated silaamidinate pincer ligand
;
_journal_name_full 'Chemical Communications'
_journal_paper_doi 10.1039/D2CC05472H
_journal_year 2022
_chemical_formula_moiety 'C47 H75 Br2 Li N4 Ni O2 Si'
_chemical_formula_sum 'C47 H75 Br2 Li N4 Ni O2 Si'
_chemical_formula_weight 981.67
_chemical_name_systematic NiBr
_space_group_crystal_system monoclinic
_space_group_IT_number 14
_space_group_name_Hall '-P 2yn'
_space_group_name_H-M_alt 'P 1 21/n 1'
_atom_sites_solution_hydrogens geom
_audit_creation_date 2021-08-19
_audit_creation_method
;
Olex2 1.3
(compiled 2020.06.28 svn.raecde09e for OlexSys, GUI svn.r6132)
;
_audit_update_record
;
2021-09-06 deposited with the CCDC.	2022-11-15 downloaded from the CCDC.
;
_cell_angle_alpha 90
_cell_angle_beta 104.114(6)
_cell_angle_gamma 90
_cell_formula_units_Z 4
_cell_length_a 17.4789(11)
_cell_length_b 16.6281(8)
_cell_length_c 21.2921(10)
_cell_measurement_reflns_used 12599
_cell_measurement_temperature 113.15
_cell_measurement_theta_max 30.7120
_cell_measurement_theta_min 1.7560
_cell_volume 6001.5(6)
_computing_molecular_graphics 'Olex2 1.3 (Dolomanov et al., 2009)'
_computing_publication_material 'Olex2 1.3 (Dolomanov et al., 2009)'
_computing_structure_refinement 'SHELXL 2018/3 (Sheldrick, 2015)'
_diffrn_ambient_temperature 113.15
_diffrn_measured_fraction_theta_full 1.000
_diffrn_measured_fraction_theta_max 1.000
_diffrn_measurement_device_type 'dtrek-CrysAlisPro-abstract goniometer imported rigaku-d*trek images'
_diffrn_measurement_method '\w scans'
_diffrn_radiation_type MoK\a
_diffrn_radiation_wavelength 0.71073
_diffrn_reflns_av_R_equivalents 0.1127
_diffrn_reflns_av_unetI/netI 0.1037
_diffrn_reflns_Laue_measured_fraction_full 1.000
_diffrn_reflns_Laue_measured_fraction_max 1.000
_diffrn_reflns_limit_h_max 21
_diffrn_reflns_limit_h_min -21
_diffrn_reflns_limit_k_max 20
_diffrn_reflns_limit_k_min -20
_diffrn_reflns_limit_l_max 26
_diffrn_reflns_limit_l_min -26
_diffrn_reflns_number 52502
_diffrn_reflns_point_group_measured_fraction_full 1.000
_diffrn_reflns_point_group_measured_fraction_max 1.000
_diffrn_reflns_theta_full 25.242
_diffrn_reflns_theta_max 26.371
_diffrn_reflns_theta_min 1.572
_exptl_absorpt_coefficient_mu 1.707
_exptl_absorpt_correction_T_max 1.00000
_exptl_absorpt_correction_T_min 0.38671
_exptl_absorpt_correction_type multi-scan
_exptl_crystal_colour 'clear dark red'
_exptl_crystal_colour_lustre clear
_exptl_crystal_colour_modifier dark
_exptl_crystal_colour_primary red
_exptl_crystal_density_diffrn 1.086
_exptl_crystal_description block
_exptl_crystal_F_000 2064
_exptl_crystal_size_max 0.2
_exptl_crystal_size_mid 0.2
_exptl_crystal_size_min 0.2
_refine_diff_density_max 0.567
_refine_diff_density_min -0.528
_refine_diff_density_rms 0.097
_refine_ls_extinction_method none
_refine_ls_goodness_of_fit_ref 1.000
_refine_ls_hydrogen_treatment constr
_refine_ls_matrix_type full
_refine_ls_number_parameters 539
_refine_ls_number_reflns 12273
_refine_ls_number_restraints 0
_refine_ls_restrained_S_all 1.000
_refine_ls_R_factor_all 0.1135
_refine_ls_R_factor_gt 0.0600
_refine_ls_shift/su_max 0.001
_refine_ls_shift/su_mean 0.000
_refine_ls_structure_factor_coef Fsqd
_refine_ls_weighting_details 'w=1/[\s^2^(Fo^2^)+(0.0678P)^2^] where P=(Fo^2^+2Fc^2^)/3'
_refine_ls_weighting_scheme calc
_refine_ls_wR_factor_gt 0.1318
_refine_ls_wR_factor_ref 0.1534
_reflns_Friedel_coverage 0.000
_reflns_number_gt 7320
_reflns_number_total 12273
_reflns_threshold_expression 'I > 2\s(I)'
_cod_data_source_file d2cc05472h2.cif
_cod_data_source_block r20210819a_sq
_cod_database_code 7131017
_shelx_shelxl_version_number 2018/3
_shelx_space_group_comment
;
The symmetry employed for this shelxl refinement is uniquely defined
by the following loop, which should always be used as a source of
symmetry information in preference to the above space-group names.
They are only intended as comments.
;
_shelx_estimated_absorpt_t_max 0.726
_shelx_estimated_absorpt_t_min 0.726
_olex2_refinement_description
;
1. Fixed Uiso
 At 1.2 times of:
  All C(H) groups, All C(H,H) groups
 At 1.5 times of:
  All C(H,H,H) groups
2.a Ternary CH refined with riding coordinates:
 C00H(H00H), C00Y(H00Y), C010(H010), C011(H011)
2.b Secondary CH2 refined with riding coordinates:
 C3(H3A,H3B), C5(H5A,H5B), C7(H7A,H7B), C8(H8A,H8B), C9(H9A,H9B), C11(H11A,H11B)
2.c Aromatic/amide H refined with riding coordinates:
 C00G(H00G), C00I(H00I), C00J(H00J), C00K(H00K), C00L(H00L), C00M(H00M),
 C00Q(H00Q), C00R(H00R), C014(H014), C016(H016), C019(H019)
2.d Idealised Me refined as rotating group:
 C00U(H00A,H00B,H00C), C00W(H00D,H00E,H00F), C00Z(H00N,H00O,H00P), C012(H01A,
 H01B,H01C), C013(H01D,H01E,H01F), C015(H01G,H01H,H01I), C017(H01J,H01K,H01L),
 C018(H01M,H01N,H01O), C01A(H01P,H01Q,H01R), C01B(H01S,H01T,H01U), C01C(H01V,
 H01W,H01X), C01F(H01Y,H,HA), C01M(H01Z,HB,HC), C01O(H01,HD,HE), C1(H1A,H1B,
 H1C), C6(H6A,H6B,H6C)
;
_olex2_submission_special_instructions 'No special instructions were received'

loop_
_space_group_symop_operation_xyz
'x, y, z'
'-x+1/2, y+1/2, -z+1/2'
'-x, -y, -z'
'x-1/2, -y-1/2, z-1/2'

loop_
_atom_site_label
_atom_site_type_symbol
_atom_site_fract_x
_atom_site_fract_y
_atom_site_fract_z
_atom_site_U_iso_or_equiv
_atom_site_adp_type
_atom_site_occupancy
_atom_site_site_symmetry_order
_atom_site_calc_flag
_atom_site_refinement_flags_posn
_atom_site_refinement_flags_adp
_atom_site_refinement_flags_occupancy
_atom_site_disorder_assembly
_atom_site_disorder_group
Br1 Br 1.03442(3) 0.81571(3) 0.63720(2) 0.03879(15) Uani 1 1 d . . . . .
Br2 Br 0.90125(3) 0.91062(3) 0.72264(2) 0.03743(15) Uani 1 1 d . . . . .
Ni1 Ni 0.90612(4) 0.79033(3) 0.65930(3) 0.02908(16) Uani 1 1 d . . . . .
Si1 Si 0.81902(8) 0.66279(7) 0.62684(6) 0.0243(3) Uani 1 1 d . . . . .
O1 O 1.0291(2) 1.03688(19) 0.64498(15) 0.0423(9) Uani 1 1 d . . . . .
O2 O 1.1335(2) 0.9639(2) 0.76682(17) 0.0539(10) Uani 1 1 d . . . . .
N1 N 0.8446(2) 0.73298(19) 0.58085(16) 0.0238(8) Uani 1 1 d . . . . .
N2 N 0.8610(2) 0.6993(2) 0.69959(16) 0.0256(8) Uani 1 1 d . . . . .
N3 N 0.7196(2) 0.6209(2) 0.59685(16) 0.0254(8) Uani 1 1 d . . . . .
N4 N 0.8275(2) 0.5528(2) 0.61862(16) 0.0253(8) Uani 1 1 d . . . . .
C1 C 0.8241(3) 0.7540(3) 0.5147(2) 0.0250(10) Uani 1 1 d . . . . .
C2 C 0.8706(3) 0.6781(2) 0.7649(2) 0.0278(11) Uani 1 1 d . . . . .
C3 C 0.7491(3) 0.5464(3) 0.59792(19) 0.0262(10) Uani 1 1 d . . . . .
C4 C 0.7879(3) 0.8291(3) 0.4946(2) 0.0281(11) Uani 1 1 d . . . . .
C5 C 0.7662(3) 0.8472(3) 0.4290(2) 0.0348(12) Uani 1 1 d . . . . .
H00G H 0.741713 0.897456 0.415649 0.042 Uiso 1 1 calc R U . . .
C6 C 0.7788(3) 0.7949(3) 0.3829(2) 0.0387(13) Uani 1 1 d . . . . .
H00M H 0.762176 0.808176 0.338265 0.046 Uiso 1 1 calc R U . . .
C7 C 0.8157(3) 0.7231(3) 0.4021(2) 0.0351(12) Uani 1 1 d . . . . .
H00R H 0.824691 0.686832 0.370112 0.042 Uiso 1 1 calc R U . . .
C8 C 0.8406(3) 0.7019(3) 0.4674(2) 0.0273(10) Uani 1 1 d . . . . .
C9 C 0.8882(3) 0.6261(3) 0.4866(2) 0.0287(11) Uani 1 1 d . . . . .
H00H H 0.879403 0.607617 0.528937 0.034 Uiso 1 1 calc R U . . .
C10 C 0.8652(3) 0.5564(3) 0.4378(3) 0.0483(14) Uani 1 1 d . . . . .
H01G H 0.807712 0.550685 0.425662 0.072 Uiso 1 1 calc R U . . .
H01H H 0.889168 0.506395 0.457694 0.072 Uiso 1 1 calc R U . . .
H01I H 0.884232 0.567980 0.399082 0.072 Uiso 1 1 calc R U . . .
C11 C 0.9753(3) 0.6451(3) 0.4968(3) 0.0463(14) Uani 1 1 d . . . . .
H01P H 0.985527 0.664102 0.456113 0.069 Uiso 1 1 calc R U . . .
H01Q H 1.006311 0.596467 0.511121 0.069 Uiso 1 1 calc R U . . .
H01R H 0.990167 0.686985 0.529953 0.069 Uiso 1 1 calc R U . . .
C12 C 0.7756(3) 0.8933(3) 0.5422(2) 0.0349(12) Uani 1 1 d . . . . .
H010 H 0.779814 0.866618 0.585037 0.042 Uiso 1 1 calc R U . . .
C13 C 0.6952(3) 0.9350(3) 0.5229(3) 0.0526(15) Uani 1 1 d . . . . .
H01V H 0.692805 0.968787 0.484779 0.079 Uiso 1 1 calc R U . . .
H01W H 0.687930 0.968527 0.558864 0.079 Uiso 1 1 calc R U . . .
H01X H 0.653384 0.894354 0.512738 0.079 Uiso 1 1 calc R U . . .
C14 C 0.8418(3) 0.9557(3) 0.5509(2) 0.0465(14) Uani 1 1 d . . . . .
H00N H 0.892933 0.929047 0.566607 0.070 Uiso 1 1 calc R U . . .
H00O H 0.834895 0.996343 0.582414 0.070 Uiso 1 1 calc R U . . .
H00P H 0.840067 0.981722 0.509275 0.070 Uiso 1 1 calc R U . . .
C15 C 0.8024(3) 0.6682(3) 0.7912(2) 0.0366(13) Uani 1 1 d . . . . .
C16 C 0.8142(4) 0.6442(3) 0.8553(2) 0.0469(15) Uani 1 1 d . . . . .
H016 H 0.769499 0.635353 0.872329 0.056 Uiso 1 1 calc R U . . .
C17 C 0.8877(4) 0.6328(3) 0.8949(3) 0.0535(17) Uani 1 1 d . . . . .
H019 H 0.893785 0.616316 0.938516 0.064 Uiso 1 1 calc R U . . .
C18 C 0.9531(4) 0.6456(3) 0.8705(2) 0.0449(14) Uani 1 1 d . . . . .
H014 H 1.004237 0.639081 0.898297 0.054 Uiso 1 1 calc R U . . .
C19 C 0.9462(3) 0.6676(3) 0.8063(2) 0.0315(11) Uani 1 1 d . . . . .
C20 C 1.0206(3) 0.6783(3) 0.7837(2) 0.0389(13) Uani 1 1 d . . . . .
H011 H 1.005213 0.685139 0.735586 0.047 Uiso 1 1 calc R U . . .
C21 C 1.0647(3) 0.7545(3) 0.8128(3) 0.0527(15) Uani 1 1 d . . . . .
H01M H 1.084757 0.747551 0.859635 0.079 Uiso 1 1 calc R U . . .
H01N H 1.028624 0.800508 0.804334 0.079 Uiso 1 1 calc R U . . .
H01O H 1.108975 0.764167 0.793005 0.079 Uiso 1 1 calc R U . . .
C22 C 1.0773(3) 0.6062(3) 0.7988(3) 0.0508(15) Uani 1 1 d . . . . .
H01A H 1.120352 0.613536 0.777307 0.076 Uiso 1 1 calc R U . . .
H01B H 1.048536 0.556650 0.783095 0.076 Uiso 1 1 calc R U . . .
H01C H 1.098996 0.602389 0.845726 0.076 Uiso 1 1 calc R U . . .
C23 C 0.7217(3) 0.6894(3) 0.7522(2) 0.0394(13) Uani 1 1 d . . . . .
H00Y H 0.719589 0.674940 0.706187 0.047 Uiso 1 1 calc R U . . .
C24 C 0.7083(4) 0.7801(3) 0.7540(3) 0.075(2) Uani 1 1 d . . . . .
H01 H 0.747409 0.808105 0.735859 0.112 Uiso 1 1 calc R U . . .
HD H 0.713821 0.797343 0.798874 0.112 Uiso 1 1 calc R U . . .
HE H 0.655167 0.793137 0.728330 0.112 Uiso 1 1 calc R U . . .
C25 C 0.6545(4) 0.6450(5) 0.7706(3) 0.087(2) Uani 1 1 d . . . . .
H01Z H 0.604659 0.658254 0.739706 0.131 Uiso 1 1 calc R U . . .
HB H 0.651621 0.661224 0.814268 0.131 Uiso 1 1 calc R U . . .
HC H 0.663708 0.586934 0.769883 0.131 Uiso 1 1 calc R U . . .
C26 C 0.8875(3) 0.4909(2) 0.6480(2) 0.0293(11) Uani 1 1 d . . . . .
C27 C 0.8770(3) 0.4123(3) 0.6088(2) 0.0361(12) Uani 1 1 d . . . . .
H00D H 0.922137 0.376838 0.625683 0.054 Uiso 1 1 calc R U . . .
H00E H 0.873745 0.424357 0.563197 0.054 Uiso 1 1 calc R U . . .
H00F H 0.828386 0.385488 0.612629 0.054 Uiso 1 1 calc R U . . .
C28 C 0.8811(3) 0.4737(3) 0.7175(2) 0.0351(12) Uani 1 1 d . . . . .
H00A H 0.828421 0.452763 0.716517 0.053 Uiso 1 1 calc R U . . .
H00B H 0.889968 0.523501 0.742852 0.053 Uiso 1 1 calc R U . . .
H00C H 0.920922 0.433785 0.737522 0.053 Uiso 1 1 calc R U . . .
C29 C 0.9677(3) 0.5266(3) 0.6473(2) 0.0360(12) Uani 1 1 d . . . . .
H01D H 0.972945 0.579798 0.667777 0.054 Uiso 1 1 calc R U . . .
H01E H 0.972136 0.531776 0.602482 0.054 Uiso 1 1 calc R U . . .
H01F H 1.009642 0.491261 0.671280 0.054 Uiso 1 1 calc R U . . .
C30 C 0.6408(3) 0.6508(3) 0.5596(2) 0.0349(12) Uani 1 1 d . . . . .
C31 C 0.6335(3) 0.6407(3) 0.4873(2) 0.0446(13) Uani 1 1 d . . . . .
H H 0.582280 0.661530 0.463178 0.067 Uiso 1 1 calc R U . . .
H01Y H 0.675864 0.670592 0.474971 0.067 Uiso 1 1 calc R U . . .
HA H 0.637527 0.583589 0.477349 0.067 Uiso 1 1 calc R U . . .
C32 C 0.5742(3) 0.6070(3) 0.5801(3) 0.0457(14) Uani 1 1 d . . . . .
H01S H 0.570915 0.551500 0.564075 0.068 Uiso 1 1 calc R U . . .
H01T H 0.524132 0.634585 0.561906 0.068 Uiso 1 1 calc R U . . .
H01U H 0.584618 0.606652 0.627440 0.068 Uiso 1 1 calc R U . . .
C33 C 0.6372(3) 0.7391(3) 0.5754(3) 0.0544(15) Uani 1 1 d . . . . .
H01J H 0.634435 0.745157 0.620604 0.082 Uiso 1 1 calc R U . . .
H01K H 0.590284 0.763258 0.546852 0.082 Uiso 1 1 calc R U . . .
H01L H 0.684552 0.766219 0.569101 0.082 Uiso 1 1 calc R U . . .
C34 C 0.7042(3) 0.4708(2) 0.5795(2) 0.0265(10) Uani 1 1 d . . . . .
C35 C 0.6982(3) 0.4379(3) 0.5185(2) 0.0321(11) Uani 1 1 d . . . . .
H00I H 0.721845 0.464677 0.488684 0.039 Uiso 1 1 calc R U . . .
C36 C 0.6585(3) 0.3671(3) 0.5009(2) 0.0378(12) Uani 1 1 d . . . . .
H00L H 0.655270 0.344727 0.459306 0.045 Uiso 1 1 calc R U . . .
C37 C 0.6232(3) 0.3285(3) 0.5443(2) 0.0413(13) Uani 1 1 d . . . . .
H00K H 0.595512 0.279502 0.532298 0.050 Uiso 1 1 calc R U . . .
C38 C 0.6282(3) 0.3612(3) 0.6054(2) 0.0377(12) Uani 1 1 d . . . . .
H00Q H 0.603947 0.334808 0.635118 0.045 Uiso 1 1 calc R U . . .
C39 C 0.6689(3) 0.4331(3) 0.6226(2) 0.0307(11) Uani 1 1 d . . . . .
H00J H 0.672347 0.455955 0.664119 0.037 Uiso 1 1 calc R U . . .
C40 C 1.1357(4) 0.9682(3) 0.8336(3) 0.0632(19) Uani 1 1 d . . . . .
H7A H 1.185002 0.995095 0.856990 0.076 Uiso 1 1 calc R U . . .
H7B H 1.135295 0.913245 0.851397 0.076 Uiso 1 1 calc R U . . .
C41 C 1.0661(4) 1.0142(4) 0.8435(3) 0.0656(18) Uani 1 1 d . . . . .
H1A H 1.065228 1.067685 0.823964 0.098 Uiso 1 1 calc R U . . .
H1B H 1.069930 1.019807 0.889998 0.098 Uiso 1 1 calc R U . . .
H1C H 1.017539 0.985366 0.823065 0.098 Uiso 1 1 calc R U . . .
C42 C 1.2046(4) 0.9315(4) 0.7549(3) 0.0680(19) Uani 1 1 d . . . . .
H8A H 1.202965 0.872120 0.757530 0.082 Uiso 1 1 calc R U . . .
H8B H 1.250096 0.950500 0.789105 0.082 Uiso 1 1 calc R U . . .
C43 C 1.2165(4) 0.9547(4) 0.6912(3) 0.077(2) Uani 1 1 d . . . . .
H6A H 1.174227 0.931784 0.656949 0.115 Uiso 1 1 calc R U . . .
H6B H 1.267553 0.934202 0.686820 0.115 Uiso 1 1 calc R U . . .
H6C H 1.215745 1.013415 0.687453 0.115 Uiso 1 1 calc R U . . .
C44 C 1.0224(5) 1.1147(4) 0.6669(3) 0.093(3) Uani 1 1 d . . . . .
H11A H 1.074383 1.133701 0.692464 0.111 Uiso 1 1 calc R U . . .
H11B H 0.985002 1.115670 0.695049 0.111 Uiso 1 1 calc R U . . .
C45 C 0.9937(4) 1.1682(3) 0.6103(3) 0.0596(17) Uani 1 1 d . . . . .
H9A H 1.024689 1.218624 0.615124 0.072 Uiso 1 1 calc R U . . .
H9B H 0.937368 1.181802 0.605329 0.072 Uiso 1 1 calc R U . . .
C46 C 1.0045(4) 1.1213(3) 0.5536(3) 0.0573(17) Uani 1 1 d . . . . .
H5A H 1.038165 1.151091 0.530278 0.069 Uiso 1 1 calc R U . . .
H5B H 0.953028 1.110081 0.523211 0.069 Uiso 1 1 calc R U . . .
C47 C 1.0441(4) 1.0441(3) 0.5819(2) 0.0502(15) Uani 1 1 d . . . . .
H3A H 1.021641 0.997689 0.554415 0.060 Uiso 1 1 calc R U . . .
H3B H 1.101480 1.046528 0.585084 0.060 Uiso 1 1 calc R U . . .
Li1 Li 1.0344(5) 0.9441(5) 0.6991(3) 0.035(2) Uani 1 1 d . . . . .

loop_
_atom_site_aniso_label
_atom_site_aniso_U_11
_atom_site_aniso_U_22
_atom_site_aniso_U_33
_atom_site_aniso_U_23
_atom_site_aniso_U_13
_atom_site_aniso_U_12
Br1 0.0363(3) 0.0407(3) 0.0411(3) -0.0039(2) 0.0127(2) -0.0028(2)
Br2 0.0411(3) 0.0356(3) 0.0375(3) -0.0084(2) 0.0132(2) -0.0042(2)
Ni1 0.0328(4) 0.0297(3) 0.0241(3) -0.0020(2) 0.0057(3) -0.0053(3)
Si1 0.0246(7) 0.0246(7) 0.0225(6) -0.0007(5) 0.0037(6) 0.0006(6)
O1 0.058(3) 0.039(2) 0.0313(18) 0.0049(15) 0.0131(18) -0.0076(18)
O2 0.050(3) 0.067(3) 0.038(2) 0.0028(18) -0.0025(19) -0.001(2)
N1 0.028(2) 0.0231(19) 0.0212(18) 0.0013(15) 0.0074(17) 0.0019(17)
N2 0.026(2) 0.030(2) 0.0209(18) -0.0010(16) 0.0062(17) -0.0021(17)
N3 0.025(2) 0.025(2) 0.0251(19) -0.0011(16) 0.0024(17) -0.0004(17)
N4 0.031(2) 0.0229(19) 0.0206(18) 0.0014(15) 0.0037(17) 0.0019(17)
C1 0.021(3) 0.030(2) 0.024(2) 0.0002(19) 0.006(2) -0.004(2)
C2 0.036(3) 0.023(2) 0.024(2) -0.0011(19) 0.005(2) -0.003(2)
C3 0.032(3) 0.029(3) 0.018(2) 0.0024(19) 0.007(2) -0.003(2)
C4 0.026(3) 0.028(3) 0.029(2) 0.002(2) 0.004(2) -0.004(2)
C5 0.031(3) 0.033(3) 0.035(3) 0.009(2) -0.002(2) -0.001(2)
C6 0.041(3) 0.047(3) 0.025(2) 0.010(2) 0.002(2) 0.001(3)
C7 0.042(3) 0.038(3) 0.026(2) -0.001(2) 0.009(2) 0.003(2)
C8 0.023(3) 0.033(3) 0.025(2) 0.003(2) 0.004(2) -0.001(2)
C9 0.031(3) 0.029(2) 0.027(2) 0.001(2) 0.008(2) 0.005(2)
C10 0.048(4) 0.038(3) 0.054(3) -0.004(3) 0.003(3) 0.010(3)
C11 0.035(3) 0.043(3) 0.060(4) 0.003(3) 0.009(3) 0.007(3)
C12 0.042(3) 0.033(3) 0.033(3) 0.010(2) 0.014(2) 0.012(2)
C13 0.051(4) 0.047(3) 0.063(4) 0.007(3) 0.019(3) 0.019(3)
C14 0.060(4) 0.033(3) 0.045(3) -0.001(2) 0.009(3) -0.005(3)
C15 0.054(4) 0.025(3) 0.032(3) -0.002(2) 0.014(3) -0.003(2)
C16 0.066(4) 0.042(3) 0.041(3) 0.004(3) 0.030(3) 0.001(3)
C17 0.088(5) 0.043(3) 0.029(3) 0.007(2) 0.015(3) 0.002(3)
C18 0.069(4) 0.031(3) 0.029(3) -0.001(2) 0.001(3) 0.008(3)
C19 0.044(3) 0.024(2) 0.027(2) -0.0054(19) 0.008(2) -0.001(2)
C20 0.042(3) 0.038(3) 0.028(3) -0.004(2) -0.008(2) 0.006(3)
C21 0.055(4) 0.048(3) 0.045(3) -0.001(3) -0.006(3) 0.001(3)
C22 0.046(4) 0.055(4) 0.042(3) 0.003(3) -0.007(3) 0.010(3)
C23 0.040(3) 0.044(3) 0.040(3) -0.014(2) 0.021(3) -0.004(3)
C24 0.056(5) 0.067(4) 0.092(5) -0.034(4) -0.001(4) 0.013(4)
C25 0.076(6) 0.130(6) 0.062(4) -0.003(4) 0.027(4) -0.049(5)
C26 0.033(3) 0.023(2) 0.029(2) 0.0014(19) 0.004(2) 0.001(2)
C27 0.039(3) 0.034(3) 0.031(3) -0.001(2) 0.001(2) 0.011(2)
C28 0.043(3) 0.033(3) 0.028(2) 0.000(2) 0.006(2) 0.003(2)
C29 0.030(3) 0.042(3) 0.034(3) 0.005(2) 0.003(2) 0.006(2)
C30 0.025(3) 0.037(3) 0.039(3) 0.004(2) 0.000(2) 0.005(2)
C31 0.036(3) 0.059(3) 0.034(3) 0.015(2) -0.003(2) 0.008(3)
C32 0.023(3) 0.057(3) 0.053(3) 0.017(3) 0.001(3) -0.001(3)
C33 0.037(4) 0.046(3) 0.072(4) -0.004(3) -0.001(3) 0.009(3)
C34 0.020(3) 0.027(2) 0.027(2) 0.0021(19) -0.003(2) -0.003(2)
C35 0.034(3) 0.033(3) 0.026(2) -0.002(2) 0.002(2) -0.001(2)
C36 0.037(3) 0.040(3) 0.029(3) -0.004(2) -0.005(2) 0.007(3)
C37 0.039(3) 0.030(3) 0.045(3) -0.002(2) -0.007(3) -0.005(2)
C38 0.037(3) 0.040(3) 0.034(3) 0.013(2) 0.003(2) -0.007(2)
C39 0.030(3) 0.033(3) 0.028(2) 0.000(2) 0.005(2) -0.005(2)
C40 0.103(6) 0.042(3) 0.039(3) -0.004(3) 0.007(4) -0.004(4)
C41 0.066(5) 0.089(5) 0.035(3) -0.008(3) 0.000(3) 0.010(4)
C42 0.048(4) 0.079(5) 0.081(5) 0.016(4) 0.021(4) 0.021(4)
C43 0.058(5) 0.102(5) 0.069(5) 0.016(4) 0.012(4) -0.004(4)
C44 0.164(9) 0.060(4) 0.063(4) 0.020(4) 0.044(5) 0.046(5)
C45 0.078(5) 0.055(4) 0.051(4) 0.009(3) 0.025(4) 0.012(3)
C46 0.068(5) 0.056(4) 0.045(3) 0.017(3) 0.006(3) 0.002(3)
C47 0.064(4) 0.053(3) 0.035(3) 0.001(3) 0.016(3) -0.012(3)
Li1 0.042(5) 0.038(5) 0.022(4) 0.001(3) 0.002(4) -0.009(4)

loop_
_atom_type_symbol
_atom_type_description
_atom_type_scat_dispersion_real
_atom_type_scat_dispersion_imag
_atom_type_scat_source
C C 0.0033 0.0016 'International Tables Vol C Tables 4.2.6.8 and 6.1.1.4'
H H 0.0000 0.0000 'International Tables Vol C Tables 4.2.6.8 and 6.1.1.4'
Br Br -0.2901 2.4595 'International Tables Vol C Tables 4.2.6.8 and 6.1.1.4'
Li Li -0.0003 0.0001 'International Tables Vol C Tables 4.2.6.8 and 6.1.1.4'
N N 0.0061 0.0033 'International Tables Vol C Tables 4.2.6.8 and 6.1.1.4'
Ni Ni 0.3393 1.1124 'International Tables Vol C Tables 4.2.6.8 and 6.1.1.4'
O O 0.0106 0.0060 'International Tables Vol C Tables 4.2.6.8 and 6.1.1.4'
Si Si 0.0817 0.0704 'International Tables Vol C Tables 4.2.6.8 and 6.1.1.4'

loop_
_geom_angle_atom_site_label_1
_geom_angle_atom_site_label_2
_geom_angle_atom_site_label_3
_geom_angle
_geom_angle_site_symmetry_1
_geom_angle_site_symmetry_3
_geom_angle_publ_flag
Ni1 Br1 Li1 85.89(19) . . ?
Ni1 Br2 Li1 85.05(17) . . ?
Br1 Ni1 Si1 126.55(4) . . ?
Br2 Ni1 Br1 97.08(3) . . ?
Br2 Ni1 Si1 136.20(4) . . ?
N1 Ni1 Br1 104.73(10) . . ?
N1 Ni1 Br2 140.81(10) . . ?
N1 Ni1 Si1 39.43(10) . . ?
N1 Ni1 N2 78.96(14) . . ?
N2 Ni1 Br1 133.90(11) . . ?
N2 Ni1 Br2 108.38(10) . . ?
N2 Ni1 Si1 39.58(10) . . ?
N1 Si1 Ni1 50.01(12) . . ?
N1 Si1 N2 99.95(17) . . ?
N1 Si1 N3 115.58(18) . . ?
N1 Si1 N4 127.10(17) . . ?
N1 Si1 C3 129.83(17) . . ?
N2 Si1 Ni1 50.01(12) . . ?
N2 Si1 N3 128.97(18) . . ?
N2 Si1 N4 115.06(17) . . ?
N2 Si1 C3 130.19(16) . . ?
N3 Si1 Ni1 147.57(12) . . ?
N3 Si1 N4 71.46(17) . . ?
N3 Si1 C3 35.77(16) . . ?
N4 Si1 Ni1 140.94(14) . . ?
N4 Si1 C3 35.69(16) . . ?
C3 Si1 Ni1 176.52(13) . . ?
C44 O1 C47 106.5(4) . . ?
C44 O1 Li1 123.0(4) . . ?
C47 O1 Li1 129.7(4) . . ?
C40 O2 C42 112.6(5) . . ?
C40 O2 Li1 122.9(4) . . ?
C42 O2 Li1 116.6(4) . . ?
Si1 N1 Ni1 90.56(15) . . ?
C1 N1 Ni1 132.2(3) . . ?
C1 N1 Si1 136.6(3) . . ?
Si1 N2 Ni1 90.41(15) . . ?
C2 N2 Ni1 130.7(3) . . ?
C2 N2 Si1 138.7(3) . . ?
C3 N3 Si1 91.0(3) . . ?
C3 N3 C30 128.1(4) . . ?
C30 N3 Si1 136.8(3) . . ?
C3 N4 Si1 90.6(3) . . ?
C3 N4 C26 129.9(4) . . ?
C26 N4 Si1 135.0(3) . . ?
N1 C1 C4 120.3(4) . . ?
C8 C1 N1 121.0(4) . . ?
C8 C1 C4 118.6(4) . . ?
N2 C2 C15 120.1(4) . . ?
N2 C2 C19 121.1(4) . . ?
C19 C2 C15 118.7(4) . . ?
N3 C3 Si1 53.2(2) . . ?
N3 C3 C34 127.0(4) . . ?
N4 C3 Si1 53.7(2) . . ?
N4 C3 N3 106.9(4) . . ?
N4 C3 C34 126.1(4) . . ?
C34 C3 Si1 179.7(4) . . ?
C1 C4 C12 122.8(4) . . ?
C5 C4 C1 119.1(4) . . ?
C5 C4 C12 118.0(4) . . ?
C4 C5 H00G 119.0 . . ?
C6 C5 C4 122.1(4) . . ?
C6 C5 H00G 119.0 . . ?
C5 C6 H00M 120.4 . . ?
C5 C6 C7 119.1(4) . . ?
C7 C6 H00M 120.4 . . ?
C6 C7 H00R 119.2 . . ?
C6 C7 C8 121.6(4) . . ?
C8 C7 H00R 119.2 . . ?
C1 C8 C9 120.9(4) . . ?
C7 C8 C1 119.3(4) . . ?
C7 C8 C9 119.7(4) . . ?
C8 C9 H00H 107.7 . . ?
C8 C9 C10 114.1(4) . . ?
C8 C9 C11 109.5(4) . . ?
C10 C9 H00H 107.7 . . ?
C11 C9 H00H 107.7 . . ?
C11 C9 C10 110.0(4) . . ?
C9 C10 H01G 109.5 . . ?
C9 C10 H01H 109.5 . . ?
C9 C10 H01I 109.5 . . ?
H01G C10 H01H 109.5 . . ?
H01G C10 H01I 109.5 . . ?
H01H C10 H01I 109.5 . . ?
C9 C11 H01P 109.5 . . ?
C9 C11 H01Q 109.5 . . ?
C9 C11 H01R 109.5 . . ?
H01P C11 H01Q 109.5 . . ?
H01P C11 H01R 109.5 . . ?
H01Q C11 H01R 109.5 . . ?
C4 C12 H010 107.7 . . ?
C4 C12 C13 114.1(4) . . ?
C4 C12 C14 109.2(4) . . ?
C13 C12 H010 107.7 . . ?
C13 C12 C14 110.0(4) . . ?
C14 C12 H010 107.7 . . ?
C12 C13 H01V 109.5 . . ?
C12 C13 H01W 109.5 . . ?
C12 C13 H01X 109.5 . . ?
H01V C13 H01W 109.5 . . ?
H01V C13 H01X 109.5 . . ?
H01W C13 H01X 109.5 . . ?
C12 C14 H00N 109.5 . . ?
C12 C14 H00O 109.5 . . ?
C12 C14 H00P 109.5 . . ?
H00N C14 H00O 109.5 . . ?
H00N C14 H00P 109.5 . . ?
H00O C14 H00P 109.5 . . ?
C2 C15 C23 120.9(4) . . ?
C16 C15 C2 118.4(5) . . ?
C16 C15 C23 120.5(5) . . ?
C15 C16 H016 118.7 . . ?
C17 C16 C15 122.5(5) . . ?
C17 C16 H016 118.7 . . ?
C16 C17 H019 120.4 . . ?
C16 C17 C18 119.1(5) . . ?
C18 C17 H019 120.4 . . ?
C17 C18 H014 119.1 . . ?
C17 C18 C19 121.8(5) . . ?
C19 C18 H014 119.1 . . ?
C2 C19 C20 122.6(4) . . ?
C18 C19 C2 119.3(5) . . ?
C18 C19 C20 118.0(5) . . ?
C19 C20 H011 107.6 . . ?
C19 C20 C21 110.9(4) . . ?
C19 C20 C22 113.8(4) . . ?
C21 C20 H011 107.6 . . ?
C21 C20 C22 109.0(4) . . ?
C22 C20 H011 107.6 . . ?
C20 C21 H01M 109.5 . . ?
C20 C21 H01N 109.5 . . ?
C20 C21 H01O 109.5 . . ?
H01M C21 H01N 109.5 . . ?
H01M C21 H01O 109.5 . . ?
H01N C21 H01O 109.5 . . ?
C20 C22 H01A 109.5 . . ?
C20 C22 H01B 109.5 . . ?
C20 C22 H01C 109.5 . . ?
H01A C22 H01B 109.5 . . ?
H01A C22 H01C 109.5 . . ?
H01B C22 H01C 109.5 . . ?
C15 C23 H00Y 107.0 . . ?
C15 C23 C24 110.3(4) . . ?
C15 C23 C25 115.3(5) . . ?
C24 C23 H00Y 107.0 . . ?
C25 C23 H00Y 107.0 . . ?
C25 C23 C24 109.9(5) . . ?
C23 C24 H01 109.5 . . ?
C23 C24 HD 109.5 . . ?
C23 C24 HE 109.5 . . ?
H01 C24 HD 109.5 . . ?
H01 C24 HE 109.5 . . ?
HD C24 HE 109.5 . . ?
C23 C25 H01Z 109.5 . . ?
C23 C25 HB 109.5 . . ?
C23 C25 HC 109.5 . . ?
H01Z C25 HB 109.5 . . ?
H01Z C25 HC 109.5 . . ?
HB C25 HC 109.5 . . ?
N4 C26 C27 112.4(4) . . ?
N4 C26 C28 108.8(4) . . ?
N4 C26 C29 106.3(3) . . ?
C27 C26 C28 109.7(3) . . ?
C29 C26 C27 108.4(4) . . ?
C29 C26 C28 111.3(4) . . ?
C26 C27 H00D 109.5 . . ?
C26 C27 H00E 109.5 . . ?
C26 C27 H00F 109.5 . . ?
H00D C27 H00E 109.5 . . ?
H00D C27 H00F 109.5 . . ?
H00E C27 H00F 109.5 . . ?
C26 C28 H00A 109.5 . . ?
C26 C28 H00B 109.5 . . ?
C26 C28 H00C 109.5 . . ?
H00A C28 H00B 109.5 . . ?
H00A C28 H00C 109.5 . . ?
H00B C28 H00C 109.5 . . ?
C26 C29 H01D 109.5 . . ?
C26 C29 H01E 109.5 . . ?
C26 C29 H01F 109.5 . . ?
H01D C29 H01E 109.5 . . ?
H01D C29 H01F 109.5 . . ?
H01E C29 H01F 109.5 . . ?
N3 C30 C31 109.8(4) . . ?
N3 C30 C32 111.0(4) . . ?
N3 C30 C33 106.7(4) . . ?
C31 C30 C32 110.8(4) . . ?
C33 C30 C31 109.5(4) . . ?
C33 C30 C32 108.9(4) . . ?
C30 C31 H 109.5 . . ?
C30 C31 H01Y 109.5 . . ?
C30 C31 HA 109.5 . . ?
H C31 HA 109.5 . . ?
H01Y C31 H 109.5 . . ?
H01Y C31 HA 109.5 . . ?
C30 C32 H01S 109.5 . . ?
C30 C32 H01T 109.5 . . ?
C30 C32 H01U 109.5 . . ?
H01S C32 H01T 109.5 . . ?
H01S C32 H01U 109.5 . . ?
H01T C32 H01U 109.5 . . ?
C30 C33 H01J 109.5 . . ?
C30 C33 H01K 109.5 . . ?
C30 C33 H01L 109.5 . . ?
H01J C33 H01K 109.5 . . ?
H01J C33 H01L 109.5 . . ?
H01K C33 H01L 109.5 . . ?
C35 C34 C3 119.8(4) . . ?
C39 C34 C3 120.3(4) . . ?
C39 C34 C35 119.9(4) . . ?
C34 C35 H00I 119.6 . . ?
C36 C35 C34 120.9(4) . . ?
C36 C35 H00I 119.6 . . ?
C35 C36 H00L 120.2 . . ?
C35 C36 C37 119.5(4) . . ?
C37 C36 H00L 120.2 . . ?
C36 C37 H00K 119.9 . . ?
C36 C37 C38 120.3(5) . . ?
C38 C37 H00K 119.9 . . ?
C37 C38 H00Q 120.3 . . ?
C39 C38 C37 119.5(4) . . ?
C39 C38 H00Q 120.3 . . ?
C34 C39 C38 119.9(4) . . ?
C34 C39 H00J 120.0 . . ?
C38 C39 H00J 120.0 . . ?
O2 C40 H7A 109.6 . . ?
O2 C40 H7B 109.6 . . ?
O2 C40 C41 110.1(5) . . ?
H7A C40 H7B 108.2 . . ?
C41 C40 H7A 109.6 . . ?
C41 C40 H7B 109.6 . . ?
C40 C41 H1A 109.5 . . ?
C40 C41 H1B 109.5 . . ?
C40 C41 H1C 109.5 . . ?
H1A C41 H1B 109.5 . . ?
H1A C41 H1C 109.5 . . ?
H1B C41 H1C 109.5 . . ?
O2 C42 H8A 109.0 . . ?
O2 C42 H8B 109.0 . . ?
O2 C42 C43 112.9(5) . . ?
H8A C42 H8B 107.8 . . ?
C43 C42 H8A 109.0 . . ?
C43 C42 H8B 109.0 . . ?
C42 C43 H6A 109.5 . . ?
C42 C43 H6B 109.5 . . ?
C42 C43 H6C 109.5 . . ?
H6A C43 H6B 109.5 . . ?
H6A C43 H6C 109.5 . . ?
H6B C43 H6C 109.5 . . ?
O1 C44 H11A 109.9 . . ?
O1 C44 H11B 109.9 . . ?
O1 C44 C45 109.0(5) . . ?
H11A C44 H11B 108.3 . . ?
C45 C44 H11A 109.9 . . ?
C45 C44 H11B 109.9 . . ?
C44 C45 H9A 110.7 . . ?
C44 C45 H9B 110.7 . . ?
C44 C45 C46 105.1(5) . . ?
H9A C45 H9B 108.8 . . ?
C46 C45 H9A 110.7 . . ?
C46 C45 H9B 110.7 . . ?
C45 C46 H5A 110.7 . . ?
C45 C46 H5B 110.7 . . ?
C45 C46 C47 105.0(4) . . ?
H5A C46 H5B 108.8 . . ?
C47 C46 H5A 110.7 . . ?
C47 C46 H5B 110.7 . . ?
O1 C47 C46 105.9(4) . . ?
O1 C47 H3A 110.6 . . ?
O1 C47 H3B 110.6 . . ?
C46 C47 H3A 110.6 . . ?
C46 C47 H3B 110.6 . . ?
H3A C47 H3B 108.7 . . ?
Br1 Li1 Br2 91.9(3) . . ?
O1 Li1 Br1 112.1(3) . . ?
O1 Li1 Br2 112.4(4) . . ?
O1 Li1 O2 102.1(4) . . ?
O2 Li1 Br1 114.2(4) . . ?
O2 Li1 Br2 124.4(3) . . ?

loop_
_geom_bond_atom_site_label_1
_geom_bond_atom_site_label_2
_geom_bond_distance
_geom_bond_site_symmetry_2
_geom_bond_publ_flag
Br1 Ni1 2.4379(8) . ?
Br1 Li1 2.509(8) . ?
Br2 Ni1 2.4256(7) . ?
Br2 Li1 2.559(9) . ?
Ni1 Si1 2.6037(14) . ?
Ni1 N1 1.995(3) . ?
Ni1 N2 1.995(3) . ?
Si1 N1 1.654(3) . ?
Si1 N2 1.659(4) . ?
Si1 N3 1.836(4) . ?
Si1 N4 1.846(4) . ?
Si1 C3 2.292(5) . ?
O1 C44 1.390(7) . ?
O1 C47 1.435(5) . ?
O2 C40 1.415(6) . ?
O2 C42 1.433(7) . ?
N1 C1 1.410(5) . ?
N2 C2 1.405(5) . ?
N3 C3 1.340(5) . ?
N3 C30 1.498(6) . ?
N4 C3 1.337(6) . ?
N4 C26 1.494(6) . ?
C1 C4 1.418(6) . ?
C1 C8 1.409(6) . ?
C2 C15 1.443(7) . ?
C3 C34 1.482(6) . ?
C4 C12 1.524(6) . ?
C5 C4 1.389(6) . ?
C5 H00G 0.9500 . ?
C5 C6 1.368(6) . ?
C6 H00M 0.9500 . ?
C6 C7 1.372(6) . ?
C7 H00R 0.9500 . ?
C8 C7 1.397(6) . ?
C8 C9 1.511(6) . ?
C9 H00H 1.0000 . ?
C9 C10 1.542(6) . ?
C9 C11 1.516(7) . ?
C10 H01G 0.9800 . ?
C10 H01H 0.9800 . ?
C10 H01I 0.9800 . ?
C11 H01P 0.9800 . ?
C11 H01Q 0.9800 . ?
C11 H01R 0.9800 . ?
C12 H010 1.0000 . ?
C12 C13 1.531(7) . ?
C13 H01V 0.9800 . ?
C13 H01W 0.9800 . ?
C13 H01X 0.9800 . ?
C14 C12 1.533(7) . ?
C14 H00N 0.9800 . ?
C14 H00O 0.9800 . ?
C14 H00P 0.9800 . ?
C15 C16 1.388(6) . ?
C15 C23 1.495(7) . ?
C16 H016 0.9500 . ?
C16 C17 1.367(8) . ?
C17 H019 0.9500 . ?
C18 C17 1.382(8) . ?
C18 H014 0.9500 . ?
C19 C2 1.409(7) . ?
C19 C18 1.392(6) . ?
C19 C20 1.504(7) . ?
C20 H011 1.0000 . ?
C20 C21 1.534(7) . ?
C20 C22 1.538(7) . ?
C21 H01M 0.9800 . ?
C21 H01N 0.9800 . ?
C21 H01O 0.9800 . ?
C22 H01A 0.9800 . ?
C22 H01B 0.9800 . ?
C22 H01C 0.9800 . ?
C23 H00Y 1.0000 . ?
C23 C24 1.529(7) . ?
C23 C25 1.518(7) . ?
C24 H01 0.9800 . ?
C24 HD 0.9800 . ?
C24 HE 0.9800 . ?
C25 H01Z 0.9800 . ?
C25 HB 0.9800 . ?
C25 HC 0.9800 . ?
C26 C27 1.537(6) . ?
C26 C29 1.526(6) . ?
C27 H00D 0.9800 . ?
C27 H00E 0.9800 . ?
C27 H00F 0.9800 . ?
C28 C26 1.539(6) . ?
C28 H00A 0.9800 . ?
C28 H00B 0.9800 . ?
C28 H00C 0.9800 . ?
C29 H01D 0.9800 . ?
C29 H01E 0.9800 . ?
C29 H01F 0.9800 . ?
C30 C31 1.521(6) . ?
C30 C32 1.525(6) . ?
C30 C33 1.512(7) . ?
C31 H 0.9800 . ?
C31 H01Y 0.9800 . ?
C31 HA 0.9800 . ?
C32 H01S 0.9800 . ?
C32 H01T 0.9800 . ?
C32 H01U 0.9800 . ?
C33 H01J 0.9800 . ?
C33 H01K 0.9800 . ?
C33 H01L 0.9800 . ?
C34 C35 1.388(6) . ?
C34 C39 1.378(6) . ?
C35 H00I 0.9500 . ?
C35 C36 1.370(6) . ?
C36 H00L 0.9500 . ?
C37 C36 1.388(7) . ?
C37 H00K 0.9500 . ?
C37 C38 1.394(6) . ?
C38 H00Q 0.9500 . ?
C39 C38 1.393(6) . ?
C39 H00J 0.9500 . ?
C40 H7A 0.9900 . ?
C40 H7B 0.9900 . ?
C40 C41 1.495(8) . ?
C41 H1A 0.9800 . ?
C41 H1B 0.9800 . ?
C41 H1C 0.9800 . ?
C42 H8A 0.9900 . ?
C42 H8B 0.9900 . ?
C42 C43 1.472(8) . ?
C43 H6A 0.9800 . ?
C43 H6B 0.9800 . ?
C43 H6C 0.9800 . ?
C44 H11A 0.9900 . ?
C44 H11B 0.9900 . ?
C45 C44 1.483(8) . ?
C45 H9A 0.9900 . ?
C45 H9B 0.9900 . ?
C46 C45 1.486(7) . ?
C46 H5A 0.9900 . ?
C46 H5B 0.9900 . ?
C47 C46 1.511(7) . ?
C47 H3A 0.9900 . ?
C47 H3B 0.9900 . ?
Li1 O1 1.914(8) . ?
Li1 O2 1.991(9) . ?

loop_
_geom_torsion_atom_site_label_1
_geom_torsion_atom_site_label_2
_geom_torsion_atom_site_label_3
_geom_torsion_atom_site_label_4
_geom_torsion
_geom_torsion_site_symmetry_1
_geom_torsion_site_symmetry_2
_geom_torsion_site_symmetry_3
_geom_torsion_site_symmetry_4
_geom_torsion_publ_flag
Ni1 Si1 N1 C1 -171.4(5) . . . . ?
Ni1 Si1 N2 C2 -175.3(6) . . . . ?
Ni1 Si1 N3 C3 178.3(2) . . . . ?
Ni1 Si1 N3 C30 21.5(6) . . . . ?
Ni1 Si1 N4 C3 -178.59(19) . . . . ?
Ni1 Si1 N4 C26 24.7(5) . . . . ?
Ni1 N1 C1 C4 -51.5(6) . . . . ?
Ni1 N1 C1 C8 127.2(4) . . . . ?
Ni1 N2 C2 C15 125.0(4) . . . . ?
Ni1 N2 C2 C19 -53.8(6) . . . . ?
Si1 N1 C1 C4 116.9(4) . . . . ?
Si1 N1 C1 C8 -64.5(6) . . . . ?
Si1 N2 C2 C15 -61.2(6) . . . . ?
Si1 N2 C2 C19 120.1(5) . . . . ?
Si1 N3 C3 N4 -0.5(3) . . . . ?
Si1 N3 C3 C34 179.8(4) . . . . ?
Si1 N3 C30 C31 88.7(5) . . . . ?
Si1 N3 C30 C32 -148.4(4) . . . . ?
Si1 N3 C30 C33 -30.0(6) . . . . ?
Si1 N4 C3 N3 0.5(3) . . . . ?
Si1 N4 C3 C34 -179.8(4) . . . . ?
Si1 N4 C26 C27 -162.3(3) . . . . ?
Si1 N4 C26 C28 76.0(5) . . . . ?
Si1 N4 C26 C29 -44.0(5) . . . . ?
O1 C47 C46 C45 19.6(6) . . . . ?
N1 Si1 N2 Ni1 -2.70(18) . . . . ?
N1 Si1 N2 C2 -178.0(5) . . . . ?
N1 Si1 N3 C3 123.4(3) . . . . ?
N1 Si1 N3 C30 -33.4(5) . . . . ?
N1 Si1 N4 C3 -108.9(3) . . . . ?
N1 Si1 N4 C26 94.4(4) . . . . ?
N1 C1 C4 C5 -178.0(4) . . . . ?
N1 C1 C4 C12 5.3(7) . . . . ?
N1 C1 C8 C7 176.8(4) . . . . ?
N1 C1 C8 C9 -6.5(7) . . . . ?
N2 Si1 N1 Ni1 2.70(18) . . . . ?
N2 Si1 N1 C1 -168.7(4) . . . . ?
N2 Si1 N3 C3 -107.3(3) . . . . ?
N2 Si1 N3 C30 96.0(4) . . . . ?
N2 Si1 N4 C3 124.8(3) . . . . ?
N2 Si1 N4 C26 -31.9(5) . . . . ?
N2 C2 C15 C16 177.5(4) . . . . ?
N2 C2 C15 C23 -7.1(6) . . . . ?
N3 Si1 N1 Ni1 145.07(15) . . . . ?
N3 Si1 N1 C1 -26.3(5) . . . . ?
N3 Si1 N2 Ni1 -137.60(17) . . . . ?
N3 Si1 N2 C2 47.1(6) . . . . ?
N3 Si1 N4 C3 -0.4(2) . . . . ?
N3 Si1 N4 C26 -157.1(4) . . . . ?
N3 C3 C34 C35 99.0(5) . . . . ?
N3 C3 C34 C39 -81.4(6) . . . . ?
N4 Si1 N1 Ni1 -129.51(19) . . . . ?
N4 Si1 N1 C1 59.1(5) . . . . ?
N4 Si1 N2 Ni1 136.60(16) . . . . ?
N4 Si1 N2 C2 -38.7(5) . . . . ?
N4 Si1 N3 C3 0.4(2) . . . . ?
N4 Si1 N3 C30 -156.4(4) . . . . ?
N4 C3 C34 C35 -80.6(6) . . . . ?
N4 C3 C34 C39 99.0(5) . . . . ?
C1 C4 C12 C13 -138.2(5) . . . . ?
C1 C4 C12 C14 98.2(5) . . . . ?
C1 C8 C7 C6 2.9(7) . . . . ?
C1 C8 C9 C10 148.5(4) . . . . ?
C1 C8 C9 C11 -87.9(5) . . . . ?
C2 C15 C16 C17 2.7(7) . . . . ?
C2 C15 C23 C24 -80.3(5) . . . . ?
C2 C15 C23 C25 154.5(5) . . . . ?
C2 C19 C18 C17 0.6(7) . . . . ?
C2 C19 C20 C21 109.3(5) . . . . ?
C2 C19 C20 C22 -127.4(5) . . . . ?
C3 Si1 N1 Ni1 -175.47(17) . . . . ?
C3 Si1 N1 C1 13.2(5) . . . . ?
C3 Si1 N2 Ni1 175.46(17) . . . . ?
C3 Si1 N2 C2 0.1(6) . . . . ?
C3 Si1 N3 C30 -156.8(5) . . . . ?
C3 Si1 N4 C26 -156.7(5) . . . . ?
C3 N3 C30 C31 -61.2(6) . . . . ?
C3 N3 C30 C32 61.6(6) . . . . ?
C3 N3 C30 C33 -179.9(4) . . . . ?
C3 N4 C26 C27 48.7(6) . . . . ?
C3 N4 C26 C28 -72.9(5) . . . . ?
C3 N4 C26 C29 167.1(4) . . . . ?
C3 C34 C35 C36 178.5(4) . . . . ?
C3 C34 C39 C38 -178.7(4) . . . . ?
C4 C1 C8 C7 -4.6(7) . . . . ?
C4 C1 C8 C9 172.1(4) . . . . ?
C4 C5 C6 C7 -1.5(8) . . . . ?
C5 C4 C12 C13 45.1(6) . . . . ?
C5 C4 C12 C14 -78.5(5) . . . . ?
C5 C6 C7 C8 0.2(8) . . . . ?
C6 C5 C4 C1 -0.3(7) . . . . ?
C6 C5 C4 C12 176.6(5) . . . . ?
C7 C8 C9 C10 -34.9(6) . . . . ?
C7 C8 C9 C11 88.8(5) . . . . ?
C8 C1 C4 C5 3.3(7) . . . . ?
C8 C1 C4 C12 -173.3(4) . . . . ?
C9 C8 C7 C6 -173.9(5) . . . . ?
C15 C16 C17 C18 0.0(8) . . . . ?
C16 C15 C23 C24 95.0(6) . . . . ?
C16 C15 C23 C25 -30.2(7) . . . . ?
C18 C19 C2 N2 -179.2(4) . . . . ?
C18 C19 C2 C15 2.1(6) . . . . ?
C18 C19 C20 C21 -71.5(5) . . . . ?
C18 C19 C20 C22 51.8(6) . . . . ?
C19 C2 C15 C16 -3.7(6) . . . . ?
C19 C2 C15 C23 171.7(4) . . . . ?
C19 C18 C17 C16 -1.8(8) . . . . ?
C20 C19 C2 N2 0.0(6) . . . . ?
C20 C19 C2 C15 -178.7(4) . . . . ?
C20 C19 C18 C17 -178.6(4) . . . . ?
C23 C15 C16 C17 -172.7(5) . . . . ?
C26 N4 C3 Si1 158.6(5) . . . . ?
C26 N4 C3 N3 159.1(4) . . . . ?
C26 N4 C3 C34 -21.2(7) . . . . ?
C30 N3 C3 Si1 159.9(5) . . . . ?
C30 N3 C3 N4 159.4(4) . . . . ?
C30 N3 C3 C34 -20.3(7) . . . . ?
C34 C35 C36 C37 0.8(7) . . . . ?
C34 C39 C38 C37 -0.3(7) . . . . ?
C35 C34 C39 C38 0.9(7) . . . . ?
C36 C37 C38 C39 0.0(8) . . . . ?
C38 C37 C36 C35 -0.2(8) . . . . ?
C39 C34 C35 C36 -1.1(7) . . . . ?
C40 O2 C42 C43 -157.8(5) . . . . ?
C42 O2 C40 C41 170.9(5) . . . . ?
C44 O1 C47 C46 -29.4(7) . . . . ?
C46 C45 C44 O1 -14.9(8) . . . . ?
C47 O1 C44 C45 27.9(8) . . . . ?
C47 C46 C45 C44 -3.3(7) . . . . ?
Li1 O1 C44 C45 -161.5(5) . . . . ?
Li1 O1 C47 C46 160.8(5) . . . . ?
Li1 O2 C40 C41 -41.2(7) . . . . ?
Li1 O2 C42 C43 52.2(7) . . . . ?
